data_4516629
loop_
_publ_author_name
'Martir, Diego Rota'
'Momblona, Cristina'
'Perteg\'as, Antonio'
'Cordes, David B.'
'Slawin, Alexandra M. Z.'
'Bolink, Henk J.'
'Zysman-Colman, Eli'

_publ_section_title
;
 Chiral Iridium(III) Complexes in Light-Emitting Electrochemical Cells:
 Exploring the Impact of Stereochemistry on the Photophysical Properties
 and Device Performances.
;
_journal_issue 49
_journal_name_full 'ACS applied materials &amp; interfaces'
_journal_page_first 33907
_journal_page_last 33915
_journal_paper_doi 10.1021/acsami.6b14050
_journal_volume 8
_journal_year 2016
_chemical_absolute_configuration ad
_chemical_formula_moiety 'C80 H72 Cl2 Ir2 N4, 2(C H2 Cl2)'
_chemical_formula_sum 'C82 H76 Cl6 Ir2 N4'
_chemical_formula_weight 1714.69
_space_group_crystal_system monoclinic
_space_group_IT_number 4
_space_group_name_Hall 'P 2yb'
_space_group_name_H-M_alt 'P 1 21 1'
_atom_sites_solution_hydrogens geom
_atom_sites_solution_primary direct
_atom_sites_solution_secondary difmap
_audit_creation_date 2016-05-12
_audit_creation_method 'by CrystalStructure 4.1'
_cell_angle_alpha 90.0000
_cell_angle_beta 107.193(3)
_cell_angle_gamma 90.0000
_cell_formula_units_Z 2
_cell_length_a 14.580(2)
_cell_length_b 18.408(3)
_cell_length_c 15.4740(19)
_cell_measurement_reflns_used 6810
_cell_measurement_temperature 173
_cell_measurement_theta_max 25.10
_cell_measurement_theta_min 1.70
_cell_volume 3967.5(10)
_computing_cell_refinement 'CrystalClear-SM Expert 2.1 b45'
_computing_data_collection 'CrystalClear-SM Expert 2.1 b45 (Rigaku, 2015)'
_computing_data_reduction 'CrystalClear-SM Expert 2.1 b45'
_computing_molecular_graphics 'CrystalStructure 4.1'
_computing_publication_material 'CrystalStructure 4.1 (Rigaku, 2014)'
_computing_structure_refinement 'SHELXL2013 (Sheldrick, 2008)'
_computing_structure_solution 'DIRDIF99-PATTY (Gould, et al., 1999)'
_diffrn_ambient_temperature 173
_diffrn_detector_area_resol_mean 5.814
_diffrn_measured_fraction_theta_full 0.999
_diffrn_measured_fraction_theta_max 0.998
_diffrn_measurement_device_type 'Rigaku XtaLAB P200'
_diffrn_measurement_method \w
_diffrn_radiation_type 'Mo K\a'
_diffrn_radiation_wavelength 0.71075
_diffrn_reflns_av_R_equivalents 0.0556
_diffrn_reflns_Laue_measured_fraction_full 0.999
_diffrn_reflns_Laue_measured_fraction_max 0.998
_diffrn_reflns_limit_h_max 17
_diffrn_reflns_limit_h_min -17
_diffrn_reflns_limit_k_max 22
_diffrn_reflns_limit_k_min -22
_diffrn_reflns_limit_l_max 18
_diffrn_reflns_limit_l_min -18
_diffrn_reflns_number 48493
_diffrn_reflns_point_group_measured_fraction_full 0.987
_diffrn_reflns_point_group_measured_fraction_max 0.985
_diffrn_reflns_theta_full 25.242
_diffrn_reflns_theta_max 25.407
_diffrn_reflns_theta_min 1.378
_diffrn_standards_number 0
_exptl_absorpt_coefficient_mu 3.605
_exptl_absorpt_correction_T_max 0.930
_exptl_absorpt_correction_T_min 0.763
_exptl_absorpt_correction_type multi-scan
_exptl_absorpt_process_details 'REQAB (Rigaku, 1998)'
_exptl_crystal_colour yellow
_exptl_crystal_density_diffrn 1.435
_exptl_crystal_density_method 'not measured'
_exptl_crystal_description platelet
_exptl_crystal_F_000 1704.00
_exptl_crystal_size_max 0.180
_exptl_crystal_size_mid 0.150
_exptl_crystal_size_min 0.020
_refine_diff_density_max 2.28
_refine_diff_density_min -0.64
_refine_ls_abs_structure_details
;
 Flack x determined using 4521 quotients [(I+)-(I-)]/[(I+)+(I-)]
 (Parsons, Flack and Wagner, Acta Cryst. B69 (2013) 249-259).
;
_refine_ls_abs_structure_Flack 0.004(5)
_refine_ls_extinction_method none
_refine_ls_goodness_of_fit_ref 1.187
_refine_ls_hydrogen_treatment constr
_refine_ls_number_parameters 859
_refine_ls_number_reflns 14418
_refine_ls_number_restraints 1
_refine_ls_R_factor_all 0.0818
_refine_ls_R_factor_gt 0.0561
_refine_ls_shift/su_max 0.014
_refine_ls_structure_factor_coef Fsqd
_refine_ls_weighting_details 'w = 1/[\s^2^(Fo^2^)+(0.1000P)^2^] where P=(Fo^2^+2Fc^2^)/3'
_refine_ls_weighting_scheme calc
_refine_ls_wR_factor_gt 0.1491
_refine_ls_wR_factor_ref 0.1669
_reflns_number_gt 11682
_reflns_number_total 14418
_reflns_threshold_expression F^2^>2.0\s(F^2^)
_cod_data_source_file am6b14050_si_002.cif
_cod_data_source_block delta-delta-D2
_cod_database_code 4516629

loop_
_space_group_symop_id
_space_group_symop_operation_xyz
1 +X,+Y,+Z
2 -X,1/2+Y,-Z

loop_
_atom_site_label
_atom_site_type_symbol
_atom_site_fract_x
_atom_site_fract_y
_atom_site_fract_z
_atom_site_U_iso_or_equiv
_atom_site_adp_type
_atom_site_occupancy
_atom_site_site_symmetry_order
_atom_site_calc_flag
_atom_site_refinement_flags_posn
_atom_site_refinement_flags_adp
Ir1 Ir 0.24880(4) 0.49723(3) 0.08122(4) 0.03358(18) Uani 1 1 d . .
Ir2 Ir 0.22289(4) 0.48967(3) 0.31911(4) 0.03734(19) Uani 1 1 d . .
Cl1 Cl 0.2749(3) 0.4092(2) 0.2118(3) 0.0409(10) Uani 1 1 d . .
Cl2 Cl 0.1978(3) 0.5796(2) 0.1895(3) 0.0354(9) Uani 1 1 d . .
Cl91 Cl 0.1268(7) 0.8190(5) 0.3396(5) 0.106(3) Uani 1 1 d . .
Cl92 Cl 0.3261(6) 0.7757(4) 0.4160(5) 0.090(2) Uani 1 1 d . .
Cl93 Cl 0.8751(6) 0.7291(7) 0.9111(7) 0.132(4) Uani 1 1 d . .
Cl94 Cl 0.6878(7) 0.6809(5) 0.8256(6) 0.108(3) Uani 1 1 d . .
N1 N 0.3865(9) 0.5361(7) 0.1205(9) 0.033(3) Uani 1 1 d . .
N22 N 0.1126(9) 0.4585(7) 0.0227(9) 0.035(3) Uani 1 1 d . .
N43 N 0.3598(10) 0.5223(7) 0.3780(10) 0.041(3) Uani 1 1 d . .
N64 N 0.0851(10) 0.4542(7) 0.2799(9) 0.035(3) Uani 1 1 d . .
C2 C 0.4055(12) 0.5903(9) 0.0693(12) 0.041(4) Uani 1 1 d . .
C3 C 0.5000(13) 0.6145(9) 0.0866(12) 0.041(4) Uani 1 1 d . .
H3 H 0.5121 0.6553 0.0539 0.049 Uiso 1 1 calc R U
C4 C 0.5739(12) 0.5830(8) 0.1468(12) 0.037(4) Uani 1 1 d . .
C5 C 0.5553(12) 0.5274(9) 0.2035(12) 0.039(4) Uani 1 1 d . .
H5 H 0.6052 0.5065 0.2510 0.046 Uiso 1 1 calc R U
C6 C 0.4610(11) 0.5056(9) 0.1859(11) 0.037(4) Uani 1 1 d . .
H6 H 0.4471 0.4672 0.2212 0.045 Uiso 1 1 calc R U
C7 C 0.3229(12) 0.6137(8) -0.0023(11) 0.034(4) Uani 1 1 d . .
C8 C 0.2365(12) 0.5729(10) -0.0166(13) 0.040(4) Uani 1 1 d . .
C9 C 0.1608(14) 0.5887(10) -0.0875(12) 0.043(4) Uani 1 1 d . .
H9 H 0.1035 0.5612 -0.0972 0.051 Uiso 1 1 calc R U
C10 C 0.1639(15) 0.6446(11) -0.1478(16) 0.056(5) Uani 1 1 d . .
H10 H 0.1080 0.6558 -0.1960 0.067 Uiso 1 1 calc R U
C11 C 0.2477(16) 0.6840(11) -0.1378(15) 0.057(6) Uani 1 1 d . .
H11 H 0.2509 0.7207 -0.1800 0.069 Uiso 1 1 calc R U
C12 C 0.3257(15) 0.6682(10) -0.0653(15) 0.053(5) Uani 1 1 d . .
H12 H 0.3833 0.6949 -0.0574 0.064 Uiso 1 1 calc R U
C13 C 0.6750(14) 0.6054(9) 0.1572(12) 0.040(4) Uani 1 1 d . .
C14 C 0.7114(15) 0.5949(11) 0.0831(15) 0.050(5) Uani 1 1 d . .
C15 C 0.8039(15) 0.6136(11) 0.0898(16) 0.056(5) Uani 1 1 d . .
H15 H 0.8258 0.6080 0.0381 0.067 Uiso 1 1 calc R U
C16 C 0.8679(13) 0.6408(10) 0.1695(17) 0.056(6) Uani 1 1 d . .
C17 C 0.8272(13) 0.6517(11) 0.2397(15) 0.050(5) Uani 1 1 d . .
H17 H 0.8668 0.6728 0.2939 0.060 Uiso 1 1 calc R U
C18 C 0.7351(12) 0.6343(9) 0.2369(14) 0.041(4) Uani 1 1 d . .
C19 C 0.6521(17) 0.5641(14) -0.0055(14) 0.068(6) Uani 1 1 d . .
H19A H 0.6945 0.5452 -0.0390 0.082 Uiso 1 1 calc R U
H19B H 0.6111 0.6023 -0.0411 0.082 Uiso 1 1 calc R U
H19C H 0.6119 0.5246 0.0056 0.082 Uiso 1 1 calc R U
C20 C 0.9644(16) 0.6582(13) 0.169(2) 0.083(8) Uani 1 1 d . .
H20A H 1.0036 0.6700 0.2306 0.099 Uiso 1 1 calc R U
H20B H 0.9627 0.7000 0.1294 0.099 Uiso 1 1 calc R U
H20C H 0.9922 0.6163 0.1467 0.099 Uiso 1 1 calc R U
C21 C 0.6984(18) 0.6465(13) 0.3176(17) 0.061(6) Uani 1 1 d . .
H21A H 0.6485 0.6839 0.3030 0.073 Uiso 1 1 calc R U
H21B H 0.7515 0.6622 0.3695 0.073 Uiso 1 1 calc R U
H21C H 0.6716 0.6010 0.3327 0.073 Uiso 1 1 calc R U
C23 C 0.1055(12) 0.4059(8) -0.0415(11) 0.035(4) Uani 1 1 d . .
C24 C 0.0133(12) 0.3808(9) -0.0880(12) 0.040(4) Uani 1 1 d . .
H24 H 0.0075 0.3444 -0.1328 0.048 Uiso 1 1 calc R U
C25 C -0.0680(12) 0.4056(10) -0.0726(12) 0.042(4) Uani 1 1 d . .
C26 C -0.0586(13) 0.4597(10) -0.0085(12) 0.043(4) Uani 1 1 d . .
H26 H -0.1137 0.4800 0.0033 0.052 Uiso 1 1 calc R U
C27 C 0.0336(11) 0.4839(10) 0.0387(11) 0.045(4) Uani 1 1 d . .
H27 H 0.0401 0.5199 0.0840 0.054 Uiso 1 1 calc R U
C28 C 0.1949(14) 0.3846(9) -0.0539(13) 0.042(4) Uani 1 1 d . .
C29 C 0.2774(11) 0.4224(9) -0.0002(12) 0.033(4) Uani 1 1 d . .
C30 C 0.3656(16) 0.4026(9) -0.0084(14) 0.053(5) Uani 1 1 d . .
H30 H 0.4217 0.4276 0.0256 0.064 Uiso 1 1 calc R U
C31 C 0.3733(15) 0.3473(12) -0.0651(16) 0.061(6) Uani 1 1 d . .
H31 H 0.4354 0.3326 -0.0663 0.073 Uiso 1 1 calc R U
C32 C 0.2970(18) 0.3136(14) -0.1183(19) 0.073(7) Uani 1 1 d . .
H32 H 0.3048 0.2782 -0.1604 0.088 Uiso 1 1 calc R U
C33 C 0.2053(16) 0.3298(12) -0.1129(15) 0.061(6) Uani 1 1 d . .
H33 H 0.1508 0.3040 -0.1487 0.073 Uiso 1 1 calc R U
C34 C -0.1663(13) 0.3742(10) -0.1181(12) 0.042(4) Uani 1 1 d . .
C35 C -0.1887(13) 0.3056(10) -0.0920(12) 0.044(4) Uani 1 1 d . .
C36 C -0.2843(15) 0.2815(11) -0.1274(15) 0.052(5) Uani 1 1 d . .
H36 H -0.3021 0.2360 -0.1082 0.063 Uiso 1 1 calc R U
C37 C -0.3522(14) 0.3218(10) -0.1886(14) 0.048(5) Uani 1 1 d . .
C38 C -0.3295(15) 0.3908(12) -0.2123(13) 0.054(5) Uani 1 1 d . .
H38 H -0.3772 0.4200 -0.2525 0.065 Uiso 1 1 calc R U
C39 C -0.2331(15) 0.4177(11) -0.1756(14) 0.053(5) Uani 1 1 d . .
C40 C -0.1186(16) 0.2557(10) -0.0317(16) 0.061(6) Uani 1 1 d . .
H40A H -0.0696 0.2840 0.0124 0.073 Uiso 1 1 calc R U
H40B H -0.0879 0.2259 -0.0679 0.073 Uiso 1 1 calc R U
H40C H -0.1519 0.2240 0.0001 0.073 Uiso 1 1 calc R U
C41 C -0.4530(14) 0.2918(14) -0.2292(16) 0.072(7) Uani 1 1 d . .
H41A H -0.4824 0.2827 -0.1808 0.086 Uiso 1 1 calc R U
H41B H -0.4497 0.2462 -0.2609 0.086 Uiso 1 1 calc R U
H41C H -0.4919 0.3271 -0.2720 0.086 Uiso 1 1 calc R U
C42 C -0.2087(14) 0.4930(14) -0.2056(13) 0.065(5) Uani 1 1 d . .
H42A H -0.2088 0.4908 -0.2690 0.078 Uiso 1 1 calc R U
H42B H -0.1450 0.5078 -0.1676 0.078 Uiso 1 1 calc R U
H42C H -0.2567 0.5283 -0.1995 0.078 Uiso 1 1 calc R U
C44 C 0.4127(12) 0.4821(11) 0.4515(12) 0.049(4) Uani 1 1 d . .
C45 C 0.5017(13) 0.5036(12) 0.4990(13) 0.059(5) Uani 1 1 d . .
H45 H 0.5363 0.4754 0.5496 0.071 Uiso 1 1 calc R U
C46 C 0.5453(13) 0.5656(11) 0.4768(11) 0.046(4) Uani 1 1 d . .
C47 C 0.4894(13) 0.6053(10) 0.3998(12) 0.043(4) Uani 1 1 d . .
H47 H 0.5147 0.6481 0.3813 0.052 Uiso 1 1 calc R U
C48 C 0.4013(12) 0.5822(9) 0.3537(12) 0.039(4) Uani 1 1 d . .
H48 H 0.3663 0.6088 0.3018 0.047 Uiso 1 1 calc R U
C49 C 0.3566(15) 0.4248(10) 0.4720(15) 0.059(6) Uani 1 1 d . .
C50 C 0.2615(14) 0.4178(11) 0.4219(13) 0.050(5) Uani 1 1 d . .
C51 C 0.2046(17) 0.3630(12) 0.4420(16) 0.060(6) Uani 1 1 d . .
H51 H 0.1397 0.3578 0.4059 0.072 Uiso 1 1 calc R U
C52 C 0.2413(18) 0.3168(13) 0.5128(19) 0.085(9) Uani 1 1 d . .
H52 H 0.2027 0.2796 0.5267 0.102 Uiso 1 1 calc R U
C53 C 0.336(2) 0.3254(17) 0.564(2) 0.135(17) Uani 1 1 d . .
H53 H 0.3614 0.2945 0.6144 0.162 Uiso 1 1 calc R U
C54 C 0.3944(18) 0.3774(13) 0.5438(16) 0.080(8) Uani 1 1 d . .
H54 H 0.4600 0.3808 0.5786 0.096 Uiso 1 1 calc R U
C55 C 0.6457(14) 0.5882(11) 0.5269(12) 0.049(5) Uani 1 1 d . .
C56 C 0.7241(13) 0.5477(11) 0.5284(14) 0.055(5) Uani 1 1 d . .
C57 C 0.8133(16) 0.5703(15) 0.5753(15) 0.067(6) Uani 1 1 d . .
H57 H 0.8664 0.5405 0.5751 0.080 Uiso 1 1 calc R U
C58 C 0.8299(17) 0.632(2) 0.6213(19) 0.083(9) Uani 1 1 d . .
C59 C 0.751(2) 0.6769(17) 0.6221(16) 0.082(9) Uani 1 1 d . .
H59 H 0.7629 0.7218 0.6537 0.098 Uiso 1 1 calc R U
C60 C 0.6544(15) 0.6551(16) 0.5754(15) 0.066(7) Uani 1 1 d . .
C61 C 0.7161(17) 0.4777(13) 0.4733(19) 0.088(8) Uani 1 1 d . .
H61A H 0.7050 0.4366 0.5091 0.105 Uiso 1 1 calc R U
H61B H 0.7758 0.4700 0.4577 0.105 Uiso 1 1 calc R U
H61C H 0.6624 0.4819 0.4177 0.105 Uiso 1 1 calc R U
C62 C 0.929(2) 0.657(2) 0.681(2) 0.116(12) Uani 1 1 d . .
H62A H 0.9738 0.6598 0.6447 0.139 Uiso 1 1 calc R U
H62B H 0.9540 0.6221 0.7306 0.139 Uiso 1 1 calc R U
H62C H 0.9234 0.7049 0.7066 0.139 Uiso 1 1 calc R U
C63 C 0.5729(18) 0.7034(16) 0.5816(18) 0.088(9) Uani 1 1 d . .
H63A H 0.5441 0.6835 0.6263 0.105 Uiso 1 1 calc R U
H63B H 0.5242 0.7058 0.5224 0.105 Uiso 1 1 calc R U
H63C H 0.5974 0.7523 0.6001 0.105 Uiso 1 1 calc R U
C65 C 0.0250(11) 0.4878(10) 0.3193(11) 0.041(4) Uani 1 1 d . .
C66 C -0.0684(13) 0.4645(8) 0.3085(12) 0.043(4) Uani 1 1 d . .
H66 H -0.1086 0.4900 0.3365 0.052 Uiso 1 1 calc R U
C67 C -0.1033(13) 0.4008(9) 0.2541(12) 0.042(4) Uani 1 1 d . .
C68 C -0.0409(12) 0.3689(9) 0.2138(12) 0.038(4) Uani 1 1 d . .
H68 H -0.0610 0.3277 0.1759 0.046 Uiso 1 1 calc R U
C69 C 0.0518(13) 0.3965(10) 0.2281(13) 0.043(4) Uani 1 1 d . .
H69 H 0.0931 0.3730 0.1995 0.052 Uiso 1 1 calc R U
C70 C 0.0708(14) 0.5458(9) 0.3834(12) 0.044(4) Uani 1 1 d . .
C71 C 0.1682(13) 0.5525(9) 0.3956(11) 0.038(4) Uani 1 1 d . .
C72 C 0.2186(18) 0.6027(10) 0.4602(15) 0.053(6) Uani 1 1 d . .
H72 H 0.2855 0.6092 0.4701 0.064 Uiso 1 1 calc R U
C73 C 0.1716(19) 0.6434(11) 0.5100(16) 0.065(6) Uani 1 1 d . .
H73 H 0.2079 0.6746 0.5566 0.078 Uiso 1 1 calc R U
C74 C 0.0711(18) 0.6392(11) 0.4928(15) 0.063(6) Uani 1 1 d . .
H74 H 0.0381 0.6702 0.5225 0.076 Uiso 1 1 calc R U
C75 C 0.0227(17) 0.5877(11) 0.4305(15) 0.062(6) Uani 1 1 d . .
H75 H -0.0444 0.5811 0.4200 0.074 Uiso 1 1 calc R U
C76 C -0.2004(14) 0.3734(9) 0.2475(14) 0.042(4) Uani 1 1 d . .
C77 C -0.2169(18) 0.3435(11) 0.3266(16) 0.060(6) Uani 1 1 d . .
C78 C -0.310(2) 0.3201(10) 0.320(2) 0.065(7) Uani 1 1 d . .
H78 H -0.3222 0.2996 0.3718 0.078 Uiso 1 1 calc R U
C79 C -0.3831(19) 0.3257(12) 0.243(2) 0.080(8) Uani 1 1 d . .
C80 C -0.3661(17) 0.3499(11) 0.167(2) 0.073(8) Uani 1 1 d . .
H80 H -0.4172 0.3518 0.1126 0.087 Uiso 1 1 calc R U
C81 C -0.2730(14) 0.3728(9) 0.1680(17) 0.051(5) Uani 1 1 d . .
C82 C -0.1343(19) 0.3369(13) 0.4133(16) 0.072(7) Uani 1 1 d . .
H82A H -0.1063 0.3850 0.4313 0.087 Uiso 1 1 calc R U
H82B H -0.0852 0.3045 0.4031 0.087 Uiso 1 1 calc R U
H82C H -0.1581 0.3170 0.4613 0.087 Uiso 1 1 calc R U
C83 C -0.483(2) 0.3003(18) 0.235(3) 0.118(12) Uani 1 1 d . .
H83A H -0.5200 0.2950 0.1716 0.141 Uiso 1 1 calc R U
H83B H -0.5149 0.3361 0.2640 0.141 Uiso 1 1 calc R U
H83C H -0.4803 0.2534 0.2661 0.141 Uiso 1 1 calc R U
C84 C -0.2574(18) 0.4020(14) 0.0808(17) 0.070(7) Uani 1 1 d . .
H84A H -0.2244 0.3653 0.0551 0.084 Uiso 1 1 calc R U
H84B H -0.2183 0.4462 0.0943 0.084 Uiso 1 1 calc R U
H84C H -0.3197 0.4133 0.0372 0.084 Uiso 1 1 calc R U
C91 C 0.213(2) 0.7596(18) 0.3291(18) 0.088(8) Uani 1 1 d . .
H91A H 0.2224 0.7653 0.2686 0.106 Uiso 1 1 calc R U
H91B H 0.1915 0.7092 0.3341 0.106 Uiso 1 1 calc R U
C92 C 0.755(2) 0.7402(13) 0.905(2) 0.097(10) Uani 1 1 d . .
H92A H 0.7455 0.7304 0.9642 0.116 Uiso 1 1 calc R U
H92B H 0.7346 0.7907 0.8869 0.116 Uiso 1 1 calc R U

loop_
_atom_site_aniso_label
_atom_site_aniso_U_11
_atom_site_aniso_U_22
_atom_site_aniso_U_33
_atom_site_aniso_U_23
_atom_site_aniso_U_13
_atom_site_aniso_U_12
Ir1 0.0323(3) 0.0306(3) 0.0363(3) -0.0056(3) 0.0077(2) -0.0032(3)
Ir2 0.0386(3) 0.0345(3) 0.0365(3) -0.0008(4) 0.0073(3) -0.0057(3)
Cl1 0.040(3) 0.033(2) 0.050(3) -0.0015(19) 0.0130(19) -0.0029(19)
Cl2 0.036(2) 0.033(2) 0.034(2) -0.0013(17) 0.0058(17) -0.0023(18)
Cl91 0.121(7) 0.127(7) 0.064(5) 0.013(4) 0.021(4) 0.033(5)
Cl92 0.095(5) 0.095(5) 0.073(5) 0.007(4) 0.015(4) 0.001(4)
Cl93 0.083(6) 0.184(10) 0.122(8) 0.034(7) 0.017(5) -0.023(6)
Cl94 0.095(6) 0.122(7) 0.097(7) -0.007(5) 0.012(5) 0.000(5)
N1 0.034(7) 0.027(6) 0.036(8) 0.001(6) 0.007(6) -0.001(6)
N22 0.033(8) 0.038(7) 0.031(8) -0.012(6) 0.004(6) -0.005(6)
N43 0.033(7) 0.033(7) 0.047(9) -0.007(6) -0.004(6) -0.009(6)
N64 0.036(8) 0.034(7) 0.034(8) -0.012(6) 0.009(6) -0.015(6)
C2 0.038(10) 0.039(9) 0.045(11) -0.015(8) 0.010(8) -0.007(7)
C3 0.045(10) 0.030(8) 0.049(11) -0.004(7) 0.018(9) 0.004(7)
C4 0.032(9) 0.032(8) 0.050(11) -0.006(8) 0.017(8) 0.005(7)
C5 0.032(9) 0.043(9) 0.042(10) 0.000(8) 0.014(8) -0.006(7)
C6 0.039(8) 0.031(8) 0.043(9) -0.004(7) 0.015(7) 0.008(7)
C7 0.046(10) 0.024(7) 0.029(9) 0.001(6) 0.009(8) 0.004(7)
C8 0.025(10) 0.046(9) 0.047(12) -0.014(9) 0.011(9) -0.007(8)
C9 0.051(12) 0.042(10) 0.032(10) -0.007(8) 0.007(9) -0.004(8)
C10 0.041(11) 0.055(11) 0.061(15) 0.001(10) -0.001(10) -0.008(9)
C11 0.064(15) 0.047(11) 0.055(14) 0.010(10) 0.009(11) 0.009(10)
C12 0.043(12) 0.043(10) 0.060(14) 0.005(9) -0.006(10) -0.003(9)
C13 0.044(11) 0.034(9) 0.041(11) 0.008(8) 0.011(9) -0.012(8)
C14 0.053(13) 0.048(11) 0.052(13) 0.020(9) 0.019(10) 0.004(9)
C15 0.048(12) 0.048(11) 0.079(16) 0.015(11) 0.030(12) 0.008(10)
C16 0.028(10) 0.045(10) 0.097(18) 0.021(11) 0.022(11) 0.004(8)
C17 0.031(10) 0.050(11) 0.058(13) 0.004(9) -0.007(9) -0.006(8)
C18 0.030(10) 0.033(9) 0.061(13) 0.009(9) 0.012(9) 0.004(7)
C19 0.069(15) 0.089(16) 0.035(12) -0.002(11) -0.002(10) 0.003(13)
C20 0.052(14) 0.060(13) 0.14(3) 0.034(15) 0.043(15) 0.020(11)
C21 0.051(14) 0.071(14) 0.061(16) -0.003(12) 0.017(11) -0.003(11)
C23 0.040(9) 0.032(8) 0.035(9) -0.006(7) 0.013(7) -0.004(7)
C24 0.041(10) 0.041(9) 0.037(10) -0.018(7) 0.010(8) -0.005(7)
C25 0.034(9) 0.047(10) 0.044(11) 0.003(8) 0.012(8) -0.014(8)
C26 0.039(10) 0.053(10) 0.037(10) -0.003(8) 0.009(8) -0.012(8)
C27 0.037(8) 0.050(10) 0.048(10) -0.027(9) 0.012(7) -0.019(9)
C28 0.046(12) 0.038(9) 0.039(11) -0.002(8) 0.007(9) -0.010(8)
C29 0.021(9) 0.035(8) 0.040(10) 0.000(7) 0.006(8) -0.003(7)
C30 0.068(14) 0.034(9) 0.060(14) -0.019(9) 0.023(11) -0.011(9)
C31 0.034(11) 0.072(13) 0.081(16) -0.018(12) 0.023(11) 0.006(10)
C32 0.064(16) 0.076(15) 0.087(19) -0.039(14) 0.033(14) -0.014(13)
C33 0.057(14) 0.071(14) 0.057(15) -0.022(11) 0.021(11) -0.009(11)
C34 0.035(9) 0.050(10) 0.039(10) -0.014(8) 0.006(8) -0.012(8)
C35 0.043(11) 0.047(10) 0.032(10) -0.004(8) -0.001(8) -0.010(8)
C36 0.054(13) 0.047(10) 0.056(14) 0.001(10) 0.016(11) -0.017(9)
C37 0.045(12) 0.039(9) 0.049(12) -0.015(8) -0.001(9) -0.017(8)
C38 0.057(12) 0.069(13) 0.033(11) 0.000(9) 0.009(9) -0.010(10)
C39 0.060(13) 0.054(11) 0.040(11) 0.008(9) 0.007(10) 0.003(10)
C40 0.059(13) 0.037(9) 0.084(17) 0.008(10) 0.019(12) -0.011(9)
C41 0.039(11) 0.093(17) 0.071(16) -0.008(13) -0.003(10) -0.031(11)
C42 0.065(11) 0.059(11) 0.058(11) 0.022(12) -0.001(9) -0.012(14)
C44 0.043(9) 0.053(11) 0.051(10) 0.010(10) 0.015(8) -0.002(9)
C45 0.050(10) 0.065(13) 0.054(11) 0.007(11) 0.003(8) -0.013(11)
C46 0.049(11) 0.062(11) 0.022(9) 0.000(8) 0.002(8) -0.006(9)
C47 0.046(11) 0.042(9) 0.041(11) 0.006(8) 0.012(8) -0.010(8)
C48 0.041(10) 0.038(9) 0.036(10) 0.000(7) 0.007(8) -0.005(8)
C49 0.055(12) 0.042(10) 0.063(14) 0.016(10) -0.008(10) -0.015(9)
C50 0.046(11) 0.049(10) 0.052(13) 0.026(9) 0.008(9) -0.005(9)
C51 0.054(13) 0.066(13) 0.054(14) 0.021(11) 0.006(10) -0.008(11)
C52 0.069(16) 0.069(15) 0.10(2) 0.045(14) -0.010(14) -0.019(13)
C53 0.11(2) 0.10(2) 0.14(3) 0.07(2) -0.05(2) -0.060(19)
C54 0.068(15) 0.081(16) 0.063(15) 0.032(13) -0.023(12) -0.020(13)
C55 0.052(12) 0.055(11) 0.032(10) -0.006(9) 0.002(8) -0.022(9)
C56 0.032(10) 0.067(13) 0.053(12) 0.007(10) -0.007(9) 0.005(9)
C57 0.049(13) 0.099(18) 0.049(14) -0.004(13) 0.008(10) 0.009(12)
C58 0.037(13) 0.15(3) 0.069(18) 0.016(18) 0.025(12) 0.007(15)
C59 0.09(2) 0.12(2) 0.037(13) -0.022(13) 0.018(12) -0.054(18)
C60 0.040(12) 0.12(2) 0.042(13) -0.003(13) 0.015(10) -0.012(12)
C61 0.059(13) 0.065(15) 0.12(2) 0.010(15) -0.001(13) 0.014(12)
C62 0.07(2) 0.20(4) 0.07(2) -0.01(2) 0.009(16) -0.03(2)
C63 0.067(16) 0.13(2) 0.070(18) -0.050(16) 0.024(13) -0.014(15)
C65 0.051(9) 0.029(8) 0.042(9) 0.008(9) 0.013(7) -0.002(9)
C66 0.051(11) 0.030(7) 0.053(11) -0.002(7) 0.021(9) -0.002(7)
C67 0.047(11) 0.042(9) 0.041(11) 0.011(8) 0.018(8) 0.001(8)
C68 0.039(10) 0.040(9) 0.035(10) 0.004(7) 0.008(8) -0.012(8)
C69 0.041(10) 0.046(10) 0.049(12) 0.000(8) 0.023(9) 0.002(8)
C70 0.060(12) 0.037(9) 0.042(11) -0.007(8) 0.025(9) 0.003(8)
C71 0.054(12) 0.032(8) 0.027(9) 0.009(7) 0.010(8) 0.001(8)
C72 0.080(16) 0.038(9) 0.048(13) 0.001(9) 0.028(12) -0.007(10)
C73 0.092(18) 0.048(11) 0.059(14) -0.016(10) 0.027(13) -0.023(11)
C74 0.090(17) 0.056(12) 0.055(13) -0.031(10) 0.037(12) -0.023(11)
C75 0.080(15) 0.051(11) 0.065(14) 0.007(10) 0.039(12) 0.004(11)
C76 0.044(12) 0.028(8) 0.054(12) -0.004(8) 0.014(10) 0.003(8)
C77 0.081(16) 0.042(11) 0.071(15) 0.003(10) 0.047(13) -0.009(10)
C78 0.072(17) 0.033(10) 0.10(2) 0.010(11) 0.037(16) -0.007(11)
C79 0.068(17) 0.046(12) 0.14(3) 0.000(15) 0.057(19) 0.001(11)
C80 0.048(13) 0.036(10) 0.15(3) 0.010(13) 0.055(15) 0.003(9)
C81 0.035(11) 0.029(9) 0.084(16) 0.002(10) 0.008(11) 0.006(8)
C82 0.096(19) 0.069(14) 0.053(14) 0.011(12) 0.023(13) -0.006(13)
C83 0.08(2) 0.09(2) 0.20(4) 0.00(2) 0.07(2) -0.034(17)
C84 0.061(16) 0.071(15) 0.069(17) 0.014(12) 0.006(13) 0.000(12)
C91 0.10(2) 0.10(2) 0.061(17) -0.011(14) 0.012(15) 0.010(16)
C92 0.14(3) 0.042(12) 0.12(3) 0.032(14) 0.05(2) 0.012(14)

loop_
_atom_type_symbol
_atom_type_description
_atom_type_scat_dispersion_real
_atom_type_scat_dispersion_imag
_atom_type_scat_source
C C 0.0033 0.0016
;
International Tables for Crystallography
(Vol. C, Tables 4.2.6.8 and 6.1.1.4)
;
H H 0.0000 0.0000
;
International Tables for Crystallography
(Vol. C, Table 6.1.1.4)
;
Ir Ir -1.4442 7.9887
;
International Tables for Crystallography
(Vol. C, Tables 4.2.6.8 and 6.1.1.4)
;
N N 0.0061 0.0033
;
International Tables for Crystallography
(Vol. C, Tables 4.2.6.8 and 6.1.1.4)
;
Cl Cl 0.1484 0.1585
;
International Tables for Crystallography
(Vol. C, Tables 4.2.6.8 and 6.1.1.4)
;

loop_
_geom_angle_atom_site_label_1
_geom_angle_atom_site_label_2
_geom_angle_atom_site_label_3
_geom_angle
C29 Ir1 C8 89.5(6)
C29 Ir1 N1 93.4(6)
C8 Ir1 N1 81.0(6)
C29 Ir1 N22 80.6(6)
C8 Ir1 N22 92.8(6)
N1 Ir1 N22 171.5(5)
C29 Ir1 Cl1 93.0(5)
C8 Ir1 Cl1 175.3(5)
N1 Ir1 Cl1 94.8(4)
N22 Ir1 Cl1 91.6(4)
C29 Ir1 Cl2 172.3(5)
C8 Ir1 Cl2 96.0(5)
N1 Ir1 Cl2 92.8(4)
N22 Ir1 Cl2 93.7(4)
Cl1 Ir1 Cl2 81.90(14)
C71 Ir2 C50 88.8(8)
C71 Ir2 N43 94.3(7)
C50 Ir2 N43 80.3(7)
C71 Ir2 N64 80.2(6)
C50 Ir2 N64 92.6(7)
N43 Ir2 N64 171.2(6)
C71 Ir2 Cl1 174.2(5)
C50 Ir2 Cl1 93.8(6)
N43 Ir2 Cl1 91.2(4)
N64 Ir2 Cl1 94.5(4)
C71 Ir2 Cl2 95.8(5)
C50 Ir2 Cl2 172.3(6)
N43 Ir2 Cl2 93.1(4)
N64 Ir2 Cl2 94.3(4)
Cl1 Ir2 Cl2 82.14(14)
Ir2 Cl1 Ir1 98.48(15)
Ir1 Cl2 Ir2 97.48(14)
C2 N1 C6 118.8(14)
C2 N1 Ir1 115.9(11)
C6 N1 Ir1 124.8(10)
C27 N22 C23 119.9(13)
C27 N22 Ir1 125.0(10)
C23 N22 Ir1 115.0(10)
C48 N43 C44 118.3(14)
C48 N43 Ir2 125.1(12)
C44 N43 Ir2 116.5(11)
C69 N64 C65 117.7(14)
C69 N64 Ir2 126.1(11)
C65 N64 Ir2 115.7(10)
N1 C2 C3 119.0(16)
N1 C2 C7 113.7(14)
C3 C2 C7 127.2(17)
C4 C3 C2 122.9(16)
C4 C3 H3 118.6
C2 C3 H3 118.6
C3 C4 C5 118.8(15)
C3 C4 C13 121.6(16)
C5 C4 C13 119.6(15)
C6 C5 C4 116.6(16)
C6 C5 H5 121.7
C4 C5 H5 121.7
N1 C6 C5 123.5(15)
N1 C6 H6 118.2
C5 C6 H6 118.2
C12 C7 C8 118.2(17)
C12 C7 C2 123.8(16)
C8 C7 C2 117.5(15)
C9 C8 C7 119.3(18)
C9 C8 Ir1 129.2(14)
C7 C8 Ir1 111.5(13)
C8 C9 C10 121.7(19)
C8 C9 H9 119.1
C10 C9 H9 119.1
C11 C10 C9 120.7(19)
C11 C10 H10 119.6
C9 C10 H10 119.6
C12 C11 C10 118(2)
C12 C11 H11 121.0
C10 C11 H11 121.0
C11 C12 C7 122.0(19)
C11 C12 H12 119.0
C7 C12 H12 119.0
C18 C13 C14 118.9(17)
C18 C13 C4 122.9(16)
C14 C13 C4 118.1(17)
C15 C14 C13 120(2)
C15 C14 C19 117(2)
C13 C14 C19 122.7(19)
C14 C15 C16 123(2)
C14 C15 H15 118.6
C16 C15 H15 118.6
C17 C16 C15 114.2(17)
C17 C16 C20 128(2)
C15 C16 C20 118(2)
C18 C17 C16 125(2)
C18 C17 H17 117.3
C16 C17 H17 117.3
C17 C18 C13 118.2(19)
C17 C18 C21 121.5(19)
C13 C18 C21 120.4(17)
C14 C19 H19A 109.5
C14 C19 H19B 109.5
H19A C19 H19B 109.5
C14 C19 H19C 109.5
H19A C19 H19C 109.5
H19B C19 H19C 109.5
C16 C20 H20A 109.5
C16 C20 H20B 109.5
H20A C20 H20B 109.5
C16 C20 H20C 109.5
H20A C20 H20C 109.5
H20B C20 H20C 109.5
C18 C21 H21A 109.5
C18 C21 H21B 109.5
H21A C21 H21B 109.5
C18 C21 H21C 109.5
H21A C21 H21C 109.5
H21B C21 H21C 109.5
N22 C23 C24 117.5(14)
N22 C23 C28 114.6(15)
C24 C23 C28 128.0(15)
C25 C24 C23 123.7(15)
C25 C24 H24 118.2
C23 C24 H24 118.2
C24 C25 C26 117.5(15)
C24 C25 C34 123.2(16)
C26 C25 C34 119.2(15)
C25 C26 C27 118.6(16)
C25 C26 H26 120.7
C27 C26 H26 120.7
N22 C27 C26 122.8(15)
N22 C27 H27 118.6
C26 C27 H27 118.6
C33 C28 C29 119.8(18)
C33 C28 C23 124.4(17)
C29 C28 C23 115.8(16)
C30 C29 C28 117.8(16)
C30 C29 Ir1 128.1(13)
C28 C29 Ir1 114.1(12)
C31 C30 C29 120.7(19)
C31 C30 H30 119.6
C29 C30 H30 119.6
C32 C31 C30 122.2(19)
C32 C31 H31 118.9
C30 C31 H31 118.9
C31 C32 C33 120(2)
C31 C32 H32 119.9
C33 C32 H32 119.9
C28 C33 C32 119(2)
C28 C33 H33 120.5
C32 C33 H33 120.5
C39 C34 C35 122.5(17)
C39 C34 C25 118.3(17)
C35 C34 C25 118.8(17)
C34 C35 C36 117.5(17)
C34 C35 C40 124.6(16)
C36 C35 C40 117.9(17)
C37 C36 C35 121.9(17)
C37 C36 H36 119.1
C35 C36 H36 119.1
C36 C37 C38 119.9(17)
C36 C37 C41 120.1(18)
C38 C37 C41 119.9(19)
C37 C38 C39 119.4(19)
C37 C38 H38 120.3
C39 C38 H38 120.3
C34 C39 C38 118.7(19)
C34 C39 C42 122.8(18)
C38 C39 C42 118.5(17)
C35 C40 H40A 109.5
C35 C40 H40B 109.5
H40A C40 H40B 109.5
C35 C40 H40C 109.5
H40A C40 H40C 109.5
H40B C40 H40C 109.5
C37 C41 H41A 109.5
C37 C41 H41B 109.5
H41A C41 H41B 109.5
C37 C41 H41C 109.5
H41A C41 H41C 109.5
H41B C41 H41C 109.5
C39 C42 H42A 109.5
C39 C42 H42B 109.5
H42A C42 H42B 109.5
C39 C42 H42C 109.5
H42A C42 H42C 109.5
H42B C42 H42C 109.5
C45 C44 N43 120.2(17)
C45 C44 C49 128.2(18)
N43 C44 C49 111.2(15)
C44 C45 C46 122.7(18)
C44 C45 H45 118.6
C46 C45 H45 118.6
C45 C46 C47 115.7(16)
C45 C46 C55 123.0(16)
C47 C46 C55 121.2(16)
C48 C47 C46 120.1(16)
C48 C47 H47 119.9
C46 C47 H47 119.9
C47 C48 N43 122.9(16)
C47 C48 H48 118.5
N43 C48 H48 118.5
C50 C49 C54 118.9(18)
C50 C49 C44 119.4(17)
C54 C49 C44 121.6(19)
C49 C50 C51 120.5(18)
C49 C50 Ir2 112.4(13)
C51 C50 Ir2 127.1(16)
C52 C51 C50 121(2)
C52 C51 H51 119.7
C50 C51 H51 119.7
C51 C52 C53 118(2)
C51 C52 H52 120.8
C53 C52 H52 120.8
C54 C53 C52 122(2)
C54 C53 H53 118.9
C52 C53 H53 118.9
C53 C54 C49 119(2)
C53 C54 H54 120.3
C49 C54 H54 120.3
C56 C55 C60 121.4(18)
C56 C55 C46 123.1(18)
C60 C55 C46 115.6(18)
C57 C56 C55 121(2)
C57 C56 C61 117(2)
C55 C56 C61 121.8(17)
C58 C57 C56 123(2)
C58 C57 H57 118.4
C56 C57 H57 118.4
C57 C58 C59 119(2)
C57 C58 C62 125(3)
C59 C58 C62 116(3)
C58 C59 C60 120(3)
C58 C59 H59 119.8
C60 C59 H59 119.8
C55 C60 C59 115(2)
C55 C60 C63 126(2)
C59 C60 C63 119(2)
C56 C61 H61A 109.5
C56 C61 H61B 109.5
H61A C61 H61B 109.5
C56 C61 H61C 109.5
H61A C61 H61C 109.5
H61B C61 H61C 109.5
C58 C62 H62A 109.5
C58 C62 H62B 109.5
H62A C62 H62B 109.5
C58 C62 H62C 109.5
H62A C62 H62C 109.5
H62B C62 H62C 109.5
C60 C63 H63A 109.5
C60 C63 H63B 109.5
H63A C63 H63B 109.5
C60 C63 H63C 109.5
H63A C63 H63C 109.5
H63B C63 H63C 109.5
N64 C65 C66 123.0(16)
N64 C65 C70 114.1(14)
C66 C65 C70 122.4(15)
C65 C66 C67 119.0(16)
C65 C66 H66 120.5
C67 C66 H66 120.5
C68 C67 C66 116.4(16)
C68 C67 C76 124.7(16)
C66 C67 C76 118.9(15)
C67 C68 C69 120.6(16)
C67 C68 H68 119.7
C69 C68 H68 119.7
N64 C69 C68 123.2(16)
N64 C69 H69 118.4
C68 C69 H69 118.4
C71 C70 C75 122.5(18)
C71 C70 C65 113.5(15)
C75 C70 C65 123.9(18)
C70 C71 C72 117.3(17)
C70 C71 Ir2 116.4(13)
C72 C71 Ir2 126.4(15)
C73 C72 C71 121(2)
C73 C72 H72 119.6
C71 C72 H72 119.6
C72 C73 C74 121(2)
C72 C73 H73 119.4
C74 C73 H73 119.4
C75 C74 C73 117(2)
C75 C74 H74 121.4
C73 C74 H74 121.4
C70 C75 C74 121(2)
C70 C75 H75 119.6
C74 C75 H75 119.6
C81 C76 C77 119.2(19)
C81 C76 C67 122.4(18)
C77 C76 C67 118.3(19)
C78 C77 C76 118(2)
C78 C77 C82 123(2)
C76 C77 C82 119.9(19)
C79 C78 C77 122(2)
C79 C78 H78 118.8
C77 C78 H78 118.8
C80 C79 C78 120(2)
C80 C79 C83 118(3)
C78 C79 C83 122(3)
C79 C80 C81 121(3)
C79 C80 H80 119.4
C81 C80 H80 119.4
C76 C81 C80 120(2)
C76 C81 C84 121.0(18)
C80 C81 C84 119(2)
C77 C82 H82A 109.5
C77 C82 H82B 109.5
H82A C82 H82B 109.5
C77 C82 H82C 109.5
H82A C82 H82C 109.5
H82B C82 H82C 109.5
C79 C83 H83A 109.5
C79 C83 H83B 109.5
H83A C83 H83B 109.5
C79 C83 H83C 109.5
H83A C83 H83C 109.5
H83B C83 H83C 109.5
C81 C84 H84A 109.5
C81 C84 H84B 109.5
H84A C84 H84B 109.5
C81 C84 H84C 109.5
H84A C84 H84C 109.5
H84B C84 H84C 109.5
Cl91 C91 Cl92 110.9(16)
Cl91 C91 H91A 109.5
Cl92 C91 H91A 109.5
Cl91 C91 H91B 109.5
Cl92 C91 H91B 109.5
H91A C91 H91B 108.0
Cl94 C92 Cl93 108.8(17)
Cl94 C92 H92A 109.9
Cl93 C92 H92A 109.9
Cl94 C92 H92B 109.9
Cl93 C92 H92B 109.9
H92A C92 H92B 108.3

loop_
_geom_bond_atom_site_label_1
_geom_bond_atom_site_label_2
_geom_bond_distance
Ir1 C29 1.992(17)
Ir1 C8 2.03(2)
Ir1 N1 2.048(13)
Ir1 N22 2.052(13)
Ir1 Cl1 2.529(5)
Ir1 Cl2 2.529(4)
Ir2 C71 1.983(18)
Ir2 C50 2.017(17)
Ir2 N43 2.025(13)
Ir2 N64 2.027(13)
Ir2 Cl1 2.504(5)
Ir2 Cl2 2.542(4)
Cl91 C91 1.71(3)
Cl92 C91 1.82(3)
Cl93 C92 1.74(3)
Cl94 C92 1.71(3)
N1 C2 1.35(2)
N1 C6 1.37(2)
N22 C27 1.33(2)
N22 C23 1.37(2)
N43 C48 1.36(2)
N43 C44 1.39(2)
N64 C69 1.33(2)
N64 C65 1.36(2)
C2 C3 1.40(2)
C2 C7 1.44(2)
C3 C4 1.33(2)
C3 H3 0.9500
C4 C5 1.42(2)
C4 C13 1.49(2)
C5 C6 1.38(2)
C5 H5 0.9500
C6 H6 0.9500
C7 C12 1.41(3)
C7 C8 1.43(2)
C8 C9 1.34(3)
C9 C10 1.40(3)
C9 H9 0.9500
C10 C11 1.39(3)
C10 H10 0.9500
C11 C12 1.37(3)
C11 H11 0.9500
C12 H12 0.9500
C13 C18 1.39(3)
C13 C14 1.41(3)
C14 C15 1.37(3)
C14 C19 1.50(3)
C15 C16 1.40(3)
C15 H15 0.9500
C16 C17 1.40(3)
C16 C20 1.44(3)
C17 C18 1.37(3)
C17 H17 0.9500
C18 C21 1.51(3)
C19 H19A 0.9800
C19 H19B 0.9800
C19 H19C 0.9800
C20 H20A 0.9800
C20 H20B 0.9800
C20 H20C 0.9800
C21 H21A 0.9800
C21 H21B 0.9800
C21 H21C 0.9800
C23 C24 1.40(2)
C23 C28 1.43(3)
C24 C25 1.36(2)
C24 H24 0.9500
C25 C26 1.38(2)
C25 C34 1.51(2)
C26 C27 1.40(2)
C26 H26 0.9500
C27 H27 0.9500
C28 C33 1.40(3)
C28 C29 1.43(2)
C29 C30 1.38(3)
C30 C31 1.37(3)
C30 H30 0.9500
C31 C32 1.33(3)
C31 H31 0.9500
C32 C33 1.40(3)
C32 H32 0.9500
C33 H33 0.9500
C34 C39 1.37(3)
C34 C35 1.39(3)
C35 C36 1.41(3)
C35 C40 1.48(3)
C36 C37 1.37(3)
C36 H36 0.9500
C37 C38 1.39(3)
C37 C41 1.52(3)
C38 C39 1.44(3)
C38 H38 0.9500
C39 C42 1.54(3)
C40 H40A 0.9800
C40 H40B 0.9800
C40 H40C 0.9800
C41 H41A 0.9800
C41 H41B 0.9800
C41 H41C 0.9800
C42 H42A 0.9800
C42 H42B 0.9800
C42 H42C 0.9800
C44 C45 1.35(2)
C44 C49 1.43(3)
C45 C46 1.40(3)
C45 H45 0.9500
C46 C47 1.43(3)
C46 C55 1.50(3)
C47 C48 1.34(2)
C47 H47 0.9500
C48 H48 0.9500
C49 C50 1.38(3)
C49 C54 1.39(3)
C50 C51 1.40(3)
C51 C52 1.37(3)
C51 H51 0.9500
C52 C53 1.38(4)
C52 H52 0.9500
C53 C54 1.38(4)
C53 H53 0.9500
C54 H54 0.9500
C55 C56 1.36(3)
C55 C60 1.43(3)
C56 C57 1.35(3)
C56 C61 1.53(3)
C57 C58 1.32(4)
C57 H57 0.9500
C58 C59 1.42(4)
C58 C62 1.54(4)
C59 C60 1.44(3)
C59 H59 0.9500
C60 C63 1.51(4)
C61 H61A 0.9800
C61 H61B 0.9800
C61 H61C 0.9800
C62 H62A 0.9800
C62 H62B 0.9800
C62 H62C 0.9800
C63 H63A 0.9800
C63 H63B 0.9800
C63 H63C 0.9800
C65 C66 1.39(2)
C65 C70 1.48(2)
C66 C67 1.44(2)
C66 H66 0.9500
C67 C68 1.38(2)
C67 C76 1.48(3)
C68 C69 1.40(2)
C68 H68 0.9500
C69 H69 0.9500
C70 C71 1.38(3)
C70 C75 1.39(3)
C71 C72 1.40(3)
C72 C73 1.39(3)
C72 H72 0.9500
C73 C74 1.41(3)
C73 H73 0.9500
C74 C75 1.39(3)
C74 H74 0.9500
C75 H75 0.9500
C76 C81 1.37(3)
C76 C77 1.43(3)
C77 C78 1.40(3)
C77 C82 1.52(3)
C78 C79 1.35(4)
C78 H78 0.9500
C79 C80 1.34(4)
C79 C83 1.51(3)
C80 C81 1.42(3)
C80 H80 0.9500
C81 C84 1.53(3)
C82 H82A 0.9800
C82 H82B 0.9800
C82 H82C 0.9800
C83 H83A 0.9800
C83 H83B 0.9800
C83 H83C 0.9800
C84 H84A 0.9800
C84 H84B 0.9800
C84 H84C 0.9800
C91 H91A 0.9900
C91 H91B 0.9900
C92 H92A 0.9900
C92 H92B 0.9900

loop_
_geom_torsion_atom_site_label_1
_geom_torsion_atom_site_label_2
_geom_torsion_atom_site_label_3
_geom_torsion_atom_site_label_4
_geom_torsion
C6 N1 C2 C3 -2(2)
Ir1 N1 C2 C3 -173.7(12)
C6 N1 C2 C7 174.8(14)
Ir1 N1 C2 C7 2.7(18)
N1 C2 C3 C4 5(2)
C7 C2 C3 C4 -170.7(16)
C2 C3 C4 C5 -7(2)
C2 C3 C4 C13 173.8(16)
C3 C4 C5 C6 6(2)
C13 C4 C5 C6 -175.3(15)
C2 N1 C6 C5 1(2)
Ir1 N1 C6 C5 171.8(12)
C4 C5 C6 N1 -3(2)
N1 C2 C7 C12 -178.6(16)
C3 C2 C7 C12 -3(3)
N1 C2 C7 C8 -7(2)
C3 C2 C7 C8 169.4(16)
C12 C7 C8 C9 -2(3)
C2 C7 C8 C9 -174.0(16)
C12 C7 C8 Ir1 179.6(14)
C2 C7 C8 Ir1 7.2(19)
C7 C8 C9 C10 0(3)
Ir1 C8 C9 C10 178.2(15)
C8 C9 C10 C11 3(3)
C9 C10 C11 C12 -3(3)
C10 C11 C12 C7 0(3)
C8 C7 C12 C11 2(3)
C2 C7 C12 C11 173.5(19)
C3 C4 C13 C18 118.0(19)
C5 C4 C13 C18 -61(2)
C3 C4 C13 C14 -64(2)
C5 C4 C13 C14 117.5(18)
C18 C13 C14 C15 -1(3)
C4 C13 C14 C15 -179.1(16)
C18 C13 C14 C19 -180.0(18)
C4 C13 C14 C19 2(3)
C13 C14 C15 C16 3(3)
C19 C14 C15 C16 -177.9(19)
C14 C15 C16 C17 -4(3)
C14 C15 C16 C20 179.4(18)
C15 C16 C17 C18 4(3)
C20 C16 C17 C18 179.9(19)
C16 C17 C18 C13 -2(3)
C16 C17 C18 C21 178.4(19)
C14 C13 C18 C17 0(2)
C4 C13 C18 C17 178.7(17)
C14 C13 C18 C21 179.9(18)
C4 C13 C18 C21 -2(3)
C27 N22 C23 C24 0(2)
Ir1 N22 C23 C24 -175.9(12)
C27 N22 C23 C28 178.4(16)
Ir1 N22 C23 C28 2.6(19)
N22 C23 C24 C25 0(3)
C28 C23 C24 C25 -178.5(18)
C23 C24 C25 C26 1(3)
C23 C24 C25 C34 -175.2(17)
C24 C25 C26 C27 -2(3)
C34 C25 C26 C27 174.6(17)
C23 N22 C27 C26 -1(3)
Ir1 N22 C27 C26 174.6(13)
C25 C26 C27 N22 2(3)
N22 C23 C28 C33 177.2(18)
C24 C23 C28 C33 -5(3)
N22 C23 C28 C29 -2(2)
C24 C23 C28 C29 176.6(17)
C33 C28 C29 C30 0(3)
C23 C28 C29 C30 178.6(17)
C33 C28 C29 Ir1 -179.0(15)
C23 C28 C29 Ir1 0(2)
C28 C29 C30 C31 -1(3)
Ir1 C29 C30 C31 176.9(16)
C29 C30 C31 C32 4(4)
C30 C31 C32 C33 -5(4)
C29 C28 C33 C32 0(3)
C23 C28 C33 C32 -179(2)
C31 C32 C33 C28 3(4)
C24 C25 C34 C39 -115(2)
C26 C25 C34 C39 68(2)
C24 C25 C34 C35 72(2)
C26 C25 C34 C35 -104(2)
C39 C34 C35 C36 0(3)
C25 C34 C35 C36 172.4(17)
C39 C34 C35 C40 178(2)
C25 C34 C35 C40 -9(3)
C34 C35 C36 C37 3(3)
C40 C35 C36 C37 -175(2)
C35 C36 C37 C38 -5(3)
C35 C36 C37 C41 176(2)
C36 C37 C38 C39 3(3)
C41 C37 C38 C39 -178(2)
C35 C34 C39 C38 -2(3)
C25 C34 C39 C38 -174.0(17)
C35 C34 C39 C42 -179.2(19)
C25 C34 C39 C42 8(3)
C37 C38 C39 C34 0(3)
C37 C38 C39 C42 178(2)
C48 N43 C44 C45 2(3)
Ir2 N43 C44 C45 -174.7(15)
C48 N43 C44 C49 175.5(17)
Ir2 N43 C44 C49 -1(2)
N43 C44 C45 C46 -1(3)
C49 C44 C45 C46 -173(2)
C44 C45 C46 C47 0(3)
C44 C45 C46 C55 -177.4(19)
C45 C46 C47 C48 0(3)
C55 C46 C47 C48 177.0(17)
C46 C47 C48 N43 2(3)
C44 N43 C48 C47 -3(3)
Ir2 N43 C48 C47 173.9(14)
C45 C44 C49 C50 171(2)
N43 C44 C49 C50 -2(3)
C45 C44 C49 C54 -7(4)
N43 C44 C49 C54 -180(2)
C54 C49 C50 C51 -1(4)
C44 C49 C50 C51 -179(2)
C54 C49 C50 Ir2 -178(2)
C44 C49 C50 Ir2 4(3)
C49 C50 C51 C52 2(4)
Ir2 C50 C51 C52 178(2)
C50 C51 C52 C53 0(5)
C51 C52 C53 C54 -2(6)
C52 C53 C54 C49 3(6)
C50 C49 C54 C53 -1(4)
C44 C49 C54 C53 177(3)
C45 C46 C55 C56 64(3)
C47 C46 C55 C56 -113(2)
C45 C46 C55 C60 -115(2)
C47 C46 C55 C60 68(2)
C60 C55 C56 C57 -1(3)
C46 C55 C56 C57 -179.5(19)
C60 C55 C56 C61 -177(2)
C46 C55 C56 C61 4(3)
C55 C56 C57 C58 0(4)
C61 C56 C57 C58 176(2)
C56 C57 C58 C59 0(4)
C56 C57 C58 C62 175(3)
C57 C58 C59 C60 2(4)
C62 C58 C59 C60 -174(2)
C56 C55 C60 C59 2(3)
C46 C55 C60 C59 -179.0(18)
C56 C55 C60 C63 -178(2)
C46 C55 C60 C63 1(3)
C58 C59 C60 C55 -3(3)
C58 C59 C60 C63 177(2)
C69 N64 C65 C66 1(2)
Ir2 N64 C65 C66 -172.0(13)
C69 N64 C65 C70 173.5(15)
Ir2 N64 C65 C70 0.9(18)
N64 C65 C66 C67 1(3)
C70 C65 C66 C67 -171.3(16)
C65 C66 C67 C68 -2(2)
C65 C66 C67 C76 176.2(16)
C66 C67 C68 C69 2(2)
C76 C67 C68 C69 -176.3(17)
C65 N64 C69 C68 -1(3)
Ir2 N64 C69 C68 170.8(13)
C67 C68 C69 N64 0(3)
N64 C65 C70 C71 -4(2)
C66 C65 C70 C71 169.4(16)
N64 C65 C70 C75 179.3(17)
C66 C65 C70 C75 -8(3)
C75 C70 C71 C72 2(3)
C65 C70 C71 C72 -175.6(15)
C75 C70 C71 Ir2 -178.2(15)
C65 C70 C71 Ir2 5(2)
C70 C71 C72 C73 1(3)
Ir2 C71 C72 C73 -179.6(15)
C71 C72 C73 C74 -5(3)
C72 C73 C74 C75 6(3)
C71 C70 C75 C74 0(3)
C65 C70 C75 C74 177.1(18)
C73 C74 C75 C70 -4(3)
C68 C67 C76 C81 -66(2)
C66 C67 C76 C81 115(2)
C68 C67 C76 C77 111(2)
C66 C67 C76 C77 -67(2)
C81 C76 C77 C78 -5(3)
C67 C76 C77 C78 177.8(18)
C81 C76 C77 C82 173.9(19)
C67 C76 C77 C82 -3(3)
C76 C77 C78 C79 -1(3)
C82 C77 C78 C79 -180(2)
C77 C78 C79 C80 4(4)
C77 C78 C79 C83 180(2)
C78 C79 C80 C81 -3(3)
C83 C79 C80 C81 -178(2)
C77 C76 C81 C80 7(3)
C67 C76 C81 C80 -176.1(17)
C77 C76 C81 C84 -178.0(19)
C67 C76 C81 C84 -1(3)
C79 C80 C81 C76 -3(3)
C79 C80 C81 C84 -178(2)
